data_4512148
loop_
_publ_author_name
'Yang, Weiting'
'Tian, Wan-Guo'
'Liu, Xiao-Xiao'
'Wang, Lei'
'Sun, Zhong-Ming'

_publ_section_title
;
 Syntheses, Structures, Luminescence, and Photocatalytic Properties of a
 Series of Uranyl Coordination Polymers
;
_journal_issue 11
_journal_name_full 'Crystal Growth &amp; Design'
_journal_page_first 5904
_journal_paper_doi 10.1021/cg501118b
_journal_volume 14
_journal_year 2014
_chemical_formula_sum 'C26 H22 N4 O16 U2'
_chemical_formula_weight 1122.54
_chemical_name_systematic
; 
 ? 
;
_space_group_IT_number 14
_symmetry_cell_setting monoclinic
_symmetry_space_group_name_Hall '-P 2yn'
_symmetry_space_group_name_H-M 'P 1 21/n 1'
_atom_sites_solution_hydrogens geom
_atom_sites_solution_primary direct
_atom_sites_solution_secondary difmap
_audit_creation_method SHELXL-97
_cell_angle_alpha 90.00
_cell_angle_beta 99.859(2)
_cell_angle_gamma 90.00
_cell_formula_units_Z 4
_cell_length_a 15.8932(12)
_cell_length_b 9.6528(7)
_cell_length_c 20.5316(16)
_cell_measurement_temperature 293(2)
_cell_volume 3103.3(4)
_computing_structure_refinement 'SHELXL-97 (Sheldrick, 1997)'
_computing_structure_solution 'SHELXS-97 (Sheldrick, 1990)'
_diffrn_ambient_temperature 293(2)
_diffrn_measured_fraction_theta_full 0.999
_diffrn_measured_fraction_theta_max 0.999
_diffrn_radiation_monochromator graphite
_diffrn_radiation_source 'fine-focus sealed tube'
_diffrn_radiation_type MoK\a
_diffrn_radiation_wavelength 0.71073
_diffrn_reflns_av_R_equivalents 0.0742
_diffrn_reflns_av_sigmaI/netI 0.0814
_diffrn_reflns_limit_h_max 19
_diffrn_reflns_limit_h_min -17
_diffrn_reflns_limit_k_max 10
_diffrn_reflns_limit_k_min -11
_diffrn_reflns_limit_l_max 25
_diffrn_reflns_limit_l_min -25
_diffrn_reflns_number 18757
_diffrn_reflns_theta_full 26.04
_diffrn_reflns_theta_max 26.04
_diffrn_reflns_theta_min 2.01
_exptl_absorpt_coefficient_mu 10.506
_exptl_absorpt_correction_T_max 0.7453
_exptl_absorpt_correction_T_min 0.6038
_exptl_absorpt_correction_type multi-scan
_exptl_absorpt_process_details sadabs
_exptl_crystal_colour yellow
_exptl_crystal_density_diffrn 2.403
_exptl_crystal_density_method 'not measured'
_exptl_crystal_description block
_exptl_crystal_F_000 2072
_exptl_crystal_size_max 0.25
_exptl_crystal_size_mid 0.2
_exptl_crystal_size_min 0.2
_refine_diff_density_max 1.064
_refine_diff_density_min -0.886
_refine_diff_density_rms 0.203
_refine_ls_extinction_method none
_refine_ls_goodness_of_fit_ref 0.972
_refine_ls_hydrogen_treatment constr
_refine_ls_matrix_type full
_refine_ls_number_parameters 433
_refine_ls_number_reflns 6105
_refine_ls_number_restraints 0
_refine_ls_restrained_S_all 0.972
_refine_ls_R_factor_all 0.0812
_refine_ls_R_factor_gt 0.0408
_refine_ls_shift/su_max 0.001
_refine_ls_shift/su_mean 0.000
_refine_ls_structure_factor_coef Fsqd
_refine_ls_weighting_details 'calc w=1/[\s^2^(Fo^2^)+(0.0228P)^2^+0.0000P] where P=(Fo^2^+2Fc^2^)/3'
_refine_ls_weighting_scheme calc
_refine_ls_wR_factor_gt 0.0700
_refine_ls_wR_factor_ref 0.0834
_reflns_number_gt 3873
_reflns_number_total 6105
_reflns_threshold_expression >2sigma(I)
_cod_data_source_file cg501118b_si_002.cif
_cod_data_source_block 5
_cod_depositor_comments
;
The following automatic conversions were performed:

'_symmetry_cell_setting' value 'Monoclinic' changed to 'monoclinic'
according to
/home/saulius/struct/COD-crude-data--automatic-downloads/rss-feeds/ACS/lib/dictionaries/cif_core.dic
dictionary named 'cif_core.dic' version 2.4.2 from 2011-04-26.

Automatic conversion script
Id: cif_fix_values 2827 2014-09-09 07:05:25Z andrius 

 Adding full bibliography for 4512144--4512149.cif.
;
_cod_original_sg_symbol_H-M P21/n
_cod_database_code 4512148

loop_
_symmetry_equiv_pos_as_xyz
'x, y, z'
'-x+1/2, y+1/2, -z+1/2'
'-x, -y, -z'
'x-1/2, -y-1/2, z-1/2'

loop_
_atom_site_label
_atom_site_type_symbol
_atom_site_fract_x
_atom_site_fract_y
_atom_site_fract_z
_atom_site_U_iso_or_equiv
_atom_site_adp_type
_atom_site_occupancy
_atom_site_symmetry_multiplicity
_atom_site_calc_flag
_atom_site_refinement_flags
U1 U 0.39875(2) 0.45891(4) 0.134883(17) 0.02505(11) Uani 1 1 d .
U2 U 0.60225(2) 0.53412(4) 0.056478(17) 0.02425(11) Uani 1 1 d .
O1 O 0.4638(4) 0.4829(6) 0.0498(3) 0.0291(16) Uani 1 1 d .
O2 O 0.5775(4) 0.7126(6) 0.0566(3) 0.0435(19) Uani 1 1 d .
O3 O 0.6356(4) 0.3610(6) 0.0612(3) 0.0406(19) Uani 1 1 d .
O4 O 0.3801(4) 0.6378(7) 0.1374(3) 0.0409(19) Uani 1 1 d .
O5 O 0.4145(4) 0.2769(7) 0.1344(3) 0.0400(18) Uani 1 1 d .
O6 O 0.2962(4) 0.4529(8) 0.0312(3) 0.047(2) Uani 1 1 d .
O7 O 0.2425(4) 0.3927(8) -0.0673(3) 0.049(2) Uani 1 1 d .
O8 O 0.2602(4) 0.4102(7) 0.1538(3) 0.0392(18) Uani 1 1 d .
O9 O 0.1636(5) 0.5715(7) 0.1601(4) 0.052(2) Uani 1 1 d .
O10 O -0.0945(4) 0.2958(7) 0.0491(3) 0.0364(18) Uani 1 1 d .
O11 O -0.0121(4) -0.1737(7) 0.1779(4) 0.0436(19) Uani 1 1 d .
O12 O 0.0745(4) -0.0446(7) 0.2477(3) 0.0408(18) Uani 1 1 d .
O13 O -0.0512(4) -0.0113(7) 0.3282(3) 0.0359(18) Uani 1 1 d .
O14 O -0.1762(4) 0.0854(8) 0.3239(3) 0.052(2) Uani 1 1 d .
C1 C 0.2336(6) 0.4075(10) -0.0082(5) 0.031(2) Uani 1 1 d .
C2 C 0.1510(5) 0.3803(9) 0.0127(4) 0.022(2) Uani 1 1 d .
C3 C 0.1300(6) 0.4082(9) 0.0757(5) 0.025(2) Uani 1 1 d .
C4 C 0.0481(6) 0.3789(10) 0.0857(5) 0.033(2) Uani 1 1 d .
H4 H 0.0334 0.3986 0.1267 0.039 Uiso 1 1 calc R
C5 C -0.0115(5) 0.3226(9) 0.0379(5) 0.025(2) Uani 1 1 d .
C6 C 0.0075(6) 0.2943(10) -0.0236(5) 0.037(3) Uani 1 1 d .
H6 H -0.0331 0.2545 -0.0563 0.045 Uiso 1 1 calc R
C7 C 0.0876(6) 0.3261(11) -0.0360(5) 0.041(3) Uani 1 1 d .
H7 H 0.0999 0.3109 -0.0781 0.049 Uiso 1 1 calc R
C8 C 0.1887(7) 0.4695(11) 0.1334(5) 0.034(2) Uani 1 1 d .
C9 C -0.0988(6) 0.2319(10) 0.1103(5) 0.031(2) Uani 1 1 d .
C10 C -0.1562(6) 0.2835(10) 0.1458(5) 0.034(3) Uani 1 1 d .
H10 H -0.1901 0.3594 0.1308 0.041 Uiso 1 1 calc R
C11 C -0.1627(5) 0.2205(10) 0.2047(4) 0.026(2) Uani 1 1 d .
H11 H -0.2034 0.2518 0.2289 0.031 Uiso 1 1 calc R
C12 C -0.1096(6) 0.1104(10) 0.2291(4) 0.029(2) Uani 1 1 d .
C13 C -0.0522(5) 0.0572(10) 0.1907(5) 0.030(2) Uani 1 1 d .
C14 C -0.0488(5) 0.1192(9) 0.1301(4) 0.022(2) Uani 1 1 d .
H14 H -0.0126 0.0841 0.1030 0.027 Uiso 1 1 calc R
C15 C -0.1148(6) 0.0584(10) 0.2964(4) 0.028(2) Uani 1 1 d .
C16 C 0.0062(6) -0.0664(11) 0.2073(5) 0.033(3) Uani 1 1 d .
C17 C 0.8155(7) 0.1078(13) -0.1250(6) 0.049(3) Uani 1 1 d .
H17 H 0.8581 0.1563 -0.1412 0.059 Uiso 1 1 calc R
C18 C 0.7720(7) 0.1528(11) -0.0796(6) 0.053(3) Uani 1 1 d .
H18 H 0.7797 0.2364 -0.0569 0.064 Uiso 1 1 calc R
C19 C 0.7257(7) -0.0500(12) -0.1106(6) 0.054(3) Uani 1 1 d .
H19 H 0.6950 -0.1325 -0.1138 0.065 Uiso 1 1 calc R
C20 C 0.6468(7) 0.0583(12) -0.0308(6) 0.059(4) Uani 1 1 d .
H20A H 0.6026 -0.0082 -0.0475 0.071 Uiso 1 1 calc R
H20B H 0.6211 0.1497 -0.0346 0.071 Uiso 1 1 calc R
C21 C 0.6786(7) 0.0282(12) 0.0412(6) 0.054(3) Uani 1 1 d .
H21A H 0.7224 0.0948 0.0587 0.065 Uiso 1 1 calc R
H21B H 0.7038 -0.0636 0.0458 0.065 Uiso 1 1 calc R
C22 C 0.6055(6) 0.0363(11) 0.0799(6) 0.046(3) Uani 1 1 d .
H22A H 0.5822 0.1294 0.0767 0.056 Uiso 1 1 calc R
H22B H 0.5606 -0.0268 0.0606 0.056 Uiso 1 1 calc R
C23 C 0.6339(7) 0.0001(13) 0.1514(6) 0.065(4) Uani 1 1 d .
H23A H 0.6608 -0.0904 0.1546 0.078 Uiso 1 1 calc R
H23B H 0.6760 0.0671 0.1715 0.078 Uiso 1 1 calc R
C24 C 0.5435(9) 0.0920(13) 0.2301(6) 0.062(4) Uani 1 1 d .
H24 H 0.5752 0.1718 0.2420 0.075 Uiso 1 1 calc R
C25 C 0.4481(7) -0.0657(13) 0.2233(6) 0.052(3) Uani 1 1 d .
H25 H 0.4010 -0.1169 0.2307 0.063 Uiso 1 1 calc R
C26 C 0.5004(7) -0.0979(12) 0.1825(6) 0.048(3) Uani 1 1 d .
H26 H 0.4957 -0.1745 0.1547 0.057 Uiso 1 1 calc R
N1 N 0.7874(6) -0.0212(10) -0.1438(5) 0.054(3) Uani 1 1 d .
H1 H 0.8061 -0.0739 -0.1720 0.064 Uiso 1 1 calc R
N2 N 0.4758(8) 0.0574(11) 0.2527(5) 0.073(3) Uani 1 1 d .
H2 H 0.4523 0.1028 0.2809 0.088 Uiso 1 1 calc R
N3 N 0.7138(5) 0.0528(10) -0.0728(5) 0.049(3) Uani 1 1 d .
N4 N 0.5615(6) -0.0012(9) 0.1880(4) 0.044(2) Uani 1 1 d .
O1W O 0.7905(6) 0.7850(8) 0.7588(4) 0.071(3) Uani 1 1 d .
O2W O 0.6916(6) 0.2922(10) 0.3117(5) 0.103(3) Uani 1 1 d .

loop_
_atom_site_aniso_label
_atom_site_aniso_U_11
_atom_site_aniso_U_22
_atom_site_aniso_U_33
_atom_site_aniso_U_23
_atom_site_aniso_U_13
_atom_site_aniso_U_12
U1 0.0209(2) 0.0330(2) 0.0219(2) -0.00063(19) 0.00555(16) -0.00660(17)
U2 0.02023(19) 0.0305(2) 0.0229(2) -0.00391(18) 0.00625(16) -0.00440(17)
O1 0.025(4) 0.046(4) 0.017(3) -0.003(3) 0.005(3) -0.008(3)
O2 0.043(4) 0.031(4) 0.057(5) -0.002(4) 0.010(4) -0.002(3)
O3 0.032(4) 0.035(4) 0.056(5) -0.001(4) 0.007(4) -0.003(3)
O4 0.042(4) 0.039(5) 0.045(5) -0.001(4) 0.014(4) -0.001(3)
O5 0.035(4) 0.034(4) 0.052(5) -0.002(4) 0.011(4) -0.002(3)
O6 0.027(4) 0.090(6) 0.026(4) 0.003(4) 0.009(3) -0.018(4)
O7 0.031(4) 0.085(6) 0.036(5) -0.013(4) 0.024(4) -0.019(4)
O8 0.024(4) 0.065(5) 0.027(4) 0.011(4) 0.002(3) -0.012(3)
O9 0.055(5) 0.045(5) 0.054(5) -0.021(4) 0.007(4) -0.010(4)
O10 0.019(3) 0.058(5) 0.033(4) 0.015(4) 0.005(3) -0.007(3)
O11 0.041(4) 0.038(4) 0.052(5) -0.005(4) 0.006(4) 0.000(4)
O12 0.030(4) 0.066(5) 0.026(4) -0.002(4) 0.002(3) 0.012(4)
O13 0.023(4) 0.059(5) 0.026(4) 0.009(3) 0.007(3) 0.006(3)
O14 0.029(4) 0.095(6) 0.035(4) 0.006(4) 0.015(4) 0.031(4)
C1 0.020(5) 0.032(6) 0.037(7) 0.000(5) 0.000(5) -0.001(4)
C2 0.004(4) 0.039(6) 0.021(5) 0.002(5) 0.001(4) -0.005(4)
C3 0.020(5) 0.030(5) 0.025(5) -0.005(5) 0.002(4) -0.005(4)
C4 0.036(6) 0.038(6) 0.026(6) 0.004(5) 0.011(5) -0.001(5)
C5 0.015(5) 0.037(6) 0.025(6) 0.013(5) 0.006(4) 0.000(4)
C6 0.029(6) 0.057(7) 0.020(5) 0.000(5) -0.009(5) -0.019(5)
C7 0.033(6) 0.069(8) 0.023(6) 0.000(6) 0.010(5) -0.005(5)
C8 0.042(7) 0.038(6) 0.025(6) 0.006(5) 0.011(5) -0.020(6)
C9 0.021(5) 0.044(7) 0.027(6) 0.004(5) 0.002(5) -0.004(5)
C10 0.024(6) 0.047(7) 0.032(6) 0.005(5) 0.005(5) 0.003(5)
C11 0.008(5) 0.049(7) 0.021(5) -0.005(5) 0.001(4) 0.001(4)
C12 0.025(5) 0.039(6) 0.024(6) -0.005(5) 0.010(5) -0.003(5)
C13 0.015(5) 0.042(7) 0.033(6) -0.006(5) 0.003(4) -0.005(4)
C14 0.014(5) 0.036(6) 0.017(5) -0.006(5) 0.004(4) -0.003(4)
C15 0.027(5) 0.039(6) 0.016(5) -0.004(5) 0.000(4) 0.005(5)
C16 0.030(6) 0.052(8) 0.016(5) 0.011(5) 0.002(5) 0.000(5)
C17 0.042(7) 0.058(8) 0.052(8) 0.000(7) 0.023(6) 0.003(6)
C18 0.044(7) 0.039(7) 0.077(10) -0.004(7) 0.012(7) -0.017(6)
C19 0.056(8) 0.039(8) 0.069(9) -0.004(7) 0.013(7) -0.008(6)
C20 0.054(8) 0.067(9) 0.063(9) -0.010(7) 0.029(7) -0.009(7)
C21 0.052(8) 0.050(8) 0.064(9) -0.003(7) 0.021(7) -0.007(6)
C22 0.045(7) 0.032(6) 0.066(8) 0.003(6) 0.022(6) -0.009(5)
C23 0.044(8) 0.103(12) 0.051(8) 0.001(8) 0.013(7) -0.013(7)
C24 0.080(10) 0.054(9) 0.050(9) -0.017(7) 0.000(8) 0.005(8)
C25 0.051(8) 0.068(10) 0.041(7) 0.015(7) 0.016(6) -0.001(7)
C26 0.041(7) 0.052(8) 0.048(8) 0.002(6) 0.000(6) -0.008(6)
N1 0.038(6) 0.061(7) 0.063(7) -0.025(6) 0.010(5) 0.001(5)
N2 0.092(9) 0.076(9) 0.057(8) 0.003(7) 0.025(7) 0.028(7)
N3 0.040(6) 0.059(7) 0.047(6) -0.009(5) 0.008(5) -0.016(5)
N4 0.046(6) 0.052(7) 0.037(6) -0.019(5) 0.011(5) 0.001(5)
O1W 0.108(7) 0.063(6) 0.049(6) 0.014(4) 0.031(5) 0.004(5)
O2W 0.083(7) 0.103(8) 0.125(10) 0.027(7) 0.024(7) 0.003(6)

loop_
_atom_type_symbol
_atom_type_description
_atom_type_scat_dispersion_real
_atom_type_scat_dispersion_imag
_atom_type_scat_source
C C 0.0033 0.0016 'International Tables Vol C Tables 4.2.6.8 and 6.1.1.4'
H H 0.0000 0.0000 'International Tables Vol C Tables 4.2.6.8 and 6.1.1.4'
N N 0.0061 0.0033 'International Tables Vol C Tables 4.2.6.8 and 6.1.1.4'
O O 0.0106 0.0060 'International Tables Vol C Tables 4.2.6.8 and 6.1.1.4'
U U -9.6767 9.6646 'International Tables Vol C Tables 4.2.6.8 and 6.1.1.4'

loop_
_geom_angle_atom_site_label_1
_geom_angle_atom_site_label_2
_geom_angle_atom_site_label_3
_geom_angle
_geom_angle_site_symmetry_1
_geom_angle_site_symmetry_3
O4 U1 O5 177.7(3) . .
O4 U1 O1 91.4(3) . .
O5 U1 O1 90.8(3) . .
O4 U1 O8 91.4(3) . .
O5 U1 O8 86.6(3) . .
O1 U1 O8 137.6(2) . .
O4 U1 O12 89.2(3) . 2
O5 U1 O12 89.5(3) . 2
O1 U1 O12 141.7(2) . 2
O8 U1 O12 80.7(2) . 2
O4 U1 O13 92.2(3) . 2
O5 U1 O13 89.1(2) . 2
O1 U1 O13 69.8(2) . 2
O8 U1 O13 152.3(2) . 2
O12 U1 O13 71.9(2) 2 2
O4 U1 O6 87.6(3) . .
O5 U1 O6 92.6(3) . .
O1 U1 O6 69.2(2) . .
O8 U1 O6 68.7(2) . .
O12 U1 O6 149.1(2) 2 .
O13 U1 O6 138.9(2) 2 .
O4 U1 U2 89.1(2) . .
O5 U1 U2 93.1(2) . .
O1 U1 U2 27.98(15) . .
O8 U1 U2 165.53(16) . .
O12 U1 U2 113.74(15) 2 .
O13 U1 U2 42.02(15) 2 .
O6 U1 U2 96.93(14) . .
O4 U1 U2 92.3(2) . 3_665
O5 U1 U2 89.3(2) . 3_665
O1 U1 U2 28.53(15) . 3_665
O8 U1 U2 109.03(16) . 3_665
O12 U1 U2 170.07(15) 2 3_665
O13 U1 U2 98.24(15) 2 3_665
O6 U1 U2 40.81(14) . 3_665
U2 U1 U2 56.505(10) . 3_665
O3 U2 O2 174.7(3) . .
O3 U2 O1 94.5(3) . .
O2 U2 O1 89.9(3) . .
O3 U2 O1 94.0(3) . 3_665
O2 U2 O1 90.3(3) . 3_665
O1 U2 O1 68.6(2) . 3_665
O3 U2 O7 88.9(3) . 3_665
O2 U2 O7 86.7(3) . 3_665
O1 U2 O7 176.3(2) . 3_665
O1 U2 O7 112.9(2) 3_665 3_665
O3 U2 O14 92.6(3) . 2
O2 U2 O14 82.9(3) . 2
O1 U2 O14 112.5(2) . 2
O1 U2 O14 173.1(2) 3_665 2
O7 U2 O14 65.6(2) 3_665 2
O3 U2 O6 82.4(3) . 3_665
O2 U2 O6 96.8(3) . 3_665
O1 U2 O6 133.2(2) . 3_665
O1 U2 O6 65.1(2) 3_665 3_665
O7 U2 O6 48.9(2) 3_665 3_665
O14 U2 O6 114.3(2) 2 3_665
O3 U2 O13 85.9(3) . 2
O2 U2 O13 93.3(3) . 2
O1 U2 O13 64.7(2) . 2
O1 U2 O13 133.13(19) 3_665 2
O7 U2 O13 114.0(2) 3_665 2
O14 U2 O13 49.09(18) 2 2
O6 U2 O13 159.3(2) 3_665 2
O3 U2 C1 85.7(3) . 3_665
O2 U2 C1 91.4(3) . 3_665
O1 U2 C1 157.5(2) . 3_665
O1 U2 C1 88.9(2) 3_665 3_665
O7 U2 C1 24.4(2) 3_665 3_665
O14 U2 C1 89.9(2) 2 3_665
O6 U2 C1 24.5(2) 3_665 3_665
O13 U2 C1 137.6(2) 2 3_665
O3 U2 C15 92.9(3) . 2
O2 U2 C15 84.2(3) . 2
O1 U2 C15 88.5(2) . 2
O1 U2 C15 156.5(2) 3_665 2
O7 U2 C15 89.7(2) 3_665 2
O14 U2 C15 24.1(2) 2 2
O6 U2 C15 138.2(2) 3_665 2
O13 U2 C15 25.5(2) 2 2
C1 U2 C15 114.0(3) 3_665 2
O3 U2 U2 95.1(2) . 3_665
O2 U2 U2 90.1(2) . 3_665
O1 U2 U2 34.51(15) . 3_665
O1 U2 U2 34.09(14) 3_665 3_665
O7 U2 U2 146.86(16) 3_665 3_665
O14 U2 U2 146.59(14) 2 3_665
O6 U2 U2 98.94(14) 3_665 3_665
O13 U2 U2 99.13(13) 2 3_665
C1 U2 U2 123.00(19) 3_665 3_665
C15 U2 U2 122.84(18) 2 3_665
O3 U2 U1 93.7(2) . .
O2 U2 U1 88.9(2) . .
O1 U2 U1 27.35(15) . .
O1 U2 U1 95.94(14) 3_665 .
O7 U2 U1 150.83(15) 3_665 .
O14 U2 U1 85.29(14) 2 .
O6 U2 U1 160.10(15) 3_665 .
O13 U2 U1 37.55(13) 2 .
C1 U2 U1 175.14(19) 3_665 .
C15 U2 U1 61.21(18) 2 .
U2 U2 U1 61.850(12) 3_665 .
U1 O1 U2 124.7(3) . .
U1 O1 U2 123.9(3) . 3_665
U2 O1 U2 111.4(2) . 3_665
C1 O6 U1 155.3(7) . .
C1 O6 U2 95.0(6) . 3_665
U1 O6 U2 101.5(2) . 3_665
C1 O7 U2 98.7(6) . 3_665
C8 O8 U1 131.5(6) . .
C5 O10 C9 114.7(7) . .
C16 O12 U1 130.7(6) . 2_545
C15 O13 U1 150.5(6) . 2_545
C15 O13 U2 91.9(5) . 2_545
U1 O13 U2 100.4(2) 2_545 2_545
C15 O14 U2 97.3(5) . 2_545
O6 C1 O7 117.3(9) . .
O6 C1 C2 121.6(9) . .
O7 C1 C2 121.0(9) . .
O6 C1 U2 60.5(5) . 3_665
O7 C1 U2 56.8(5) . 3_665
C2 C1 U2 177.5(7) . 3_665
C7 C2 C3 118.2(8) . .
C7 C2 C1 115.4(8) . .
C3 C2 C1 126.4(8) . .
C4 C3 C2 118.2(8) . .
C4 C3 C8 115.9(9) . .
C2 C3 C8 125.8(8) . .
C5 C4 C3 122.2(9) . .
C4 C5 C6 120.5(8) . .
C4 C5 O10 121.0(8) . .
C6 C5 O10 118.4(8) . .
C7 C6 C5 118.8(9) . .
C6 C7 C2 122.0(9) . .
O9 C8 O8 123.5(10) . .
O9 C8 C3 117.7(10) . .
O8 C8 C3 118.8(10) . .
C10 C9 C14 122.8(9) . .
C10 C9 O10 117.3(9) . .
C14 C9 O10 119.8(9) . .
C9 C10 C11 118.0(9) . .
C10 C11 C12 121.4(9) . .
C11 C12 C13 119.3(9) . .
C11 C12 C15 117.7(8) . .
C13 C12 C15 123.0(9) . .
C14 C13 C12 118.3(9) . .
C14 C13 C16 115.1(8) . .
C12 C13 C16 126.6(9) . .
C9 C14 C13 119.9(9) . .
O14 C15 O13 119.3(8) . .
O14 C15 C12 121.8(9) . .
O13 C15 C12 118.8(8) . .
O14 C15 U2 58.6(5) . 2_545
O13 C15 U2 62.6(5) . 2_545
C12 C15 U2 163.2(7) . 2_545
O11 C16 O12 125.2(10) . .
O11 C16 C13 118.5(9) . .
O12 C16 C13 116.1(9) . .
C18 C17 N1 108.3(10) . .
C17 C18 N3 106.6(10) . .
N3 C19 N1 110.3(10) . .
N3 C20 C21 114.2(10) . .
C20 C21 C22 110.2(9) . .
C23 C22 C21 111.8(9) . .
N4 C23 C22 111.7(9) . .
N2 C24 N4 110.4(12) . .
C26 C25 N2 107.1(11) . .
C25 C26 N4 108.2(11) . .
C19 N1 C17 106.5(10) . .
C24 N2 C25 107.0(11) . .
C19 N3 C18 108.1(10) . .
C19 N3 C20 124.8(10) . .
C18 N3 C20 127.1(10) . .
C24 N4 C26 107.2(10) . .
C24 N4 C23 127.2(11) . .
C26 N4 C23 125.5(10) . .

loop_
_geom_bond_atom_site_label_1
_geom_bond_atom_site_label_2
_geom_bond_distance
_geom_bond_site_symmetry_2
U1 O4 1.754(7) .
U1 O5 1.775(6) .
U1 O1 2.189(6) .
U1 O8 2.348(6) .
U1 O12 2.375(6) 2
U1 O13 2.429(6) 2
U1 O6 2.449(7) .
U1 U2 3.9193(5) .
U1 U2 3.9268(6) 3_665
U2 O3 1.751(6) .
U2 O2 1.767(6) .
U2 O1 2.236(6) .
U2 O1 2.260(6) 3_665
U2 O7 2.540(6) 3_665
U2 O14 2.583(7) 2
U2 O6 2.619(6) 3_665
U2 O13 2.668(6) 2
U2 C1 2.998(10) 3_665
U2 C15 3.002(9) 2
U2 U2 3.7141(7) 3_665
O1 U2 2.260(6) 3_665
O6 C1 1.249(10) .
O6 U2 2.619(6) 3_665
O7 C1 1.255(11) .
O7 U2 2.540(6) 3_665
O8 C8 1.277(12) .
O9 C8 1.226(11) .
O10 C5 1.401(9) .
O10 C9 1.411(11) .
O11 C16 1.209(11) .
O12 C16 1.267(11) .
O12 U1 2.375(6) 2_545
O13 C15 1.293(10) .
O13 U1 2.429(6) 2_545
O13 U2 2.668(6) 2_545
O14 C15 1.236(10) .
O14 U2 2.583(7) 2_545
C1 C2 1.473(12) .
C1 U2 2.998(10) 3_665
C2 C7 1.394(12) .
C2 C3 1.416(12) .
C3 C4 1.381(12) .
C3 C8 1.500(12) .
C4 C5 1.357(12) .
C5 C6 1.376(13) .
C6 C7 1.375(12) .
C9 C10 1.356(12) .
C9 C14 1.367(12) .
C10 C11 1.373(12) .
C11 C12 1.395(12) .
C12 C13 1.401(12) .
C12 C15 1.486(12) .
C13 C14 1.391(12) .
C13 C16 1.514(13) .
C15 U2 3.002(9) 2_545
C17 C18 1.326(14) .
C17 N1 1.357(13) .
C18 N3 1.360(12) .
C19 N3 1.293(13) .
C19 N1 1.317(13) .
C20 N3 1.481(13) .
C20 C21 1.506(15) .
C21 C22 1.518(13) .
C22 C23 1.502(15) .
C23 N4 1.477(13) .
C24 N2 1.286(15) .
C24 N4 1.314(13) .
C25 C26 1.314(14) .
C25 N2 1.371(14) .
C26 N4 1.338(12) .
